data_4116073
loop_
_publ_author_name
'Paul-Michael Pellny'
'Vladimir V. Burlakov'
'Perdita Arndt'
'Wolfgang Baumann'
'Anke Spannenberg'
'Uwe Rosenthal'

_publ_section_title
;
 Reactions of Hexatriynes with Permethyltitanocene and -zirconocene
 Complexes: First NMR Observation of a Metallocene Sliding along a Polyyne
 Chain
;
_journal_name_full 'Journal of the American Chemical Society'
_journal_page_first 6317
_journal_page_last 6318
_journal_paper_doi 10.1021/ja994393h
_journal_volume 122
_journal_year 2000
_chemical_formula_sum 'C34 H48 Zr'
_chemical_formula_weight 547.94
_chemical_name_systematic
; 
 ? 
;
_space_group_IT_number 14
_symmetry_cell_setting monoclinic
_symmetry_space_group_name_Hall '-P 2ybc'
_symmetry_space_group_name_H-M 'P 1 21/c 1'
_atom_sites_solution_hydrogens geom
_atom_sites_solution_primary direct
_atom_sites_solution_secondary difmap
_audit_creation_method SHELXL
_cell_angle_alpha 90.00
_cell_angle_beta 106.23(3)
_cell_angle_gamma 90.00
_cell_formula_units_Z 4
_cell_length_a 9.093(2)
_cell_length_b 30.743(6)
_cell_length_c 11.625(2)
_cell_measurement_reflns_used 5000
_cell_measurement_temperature 293(2)
_cell_measurement_theta_max 20
_cell_measurement_theta_min 4
_cell_volume 3120.2(12)
_computing_cell_refinement STOE-CELL
_computing_data_collection STOE-EXPOSE
_computing_data_reduction STOE-INTEGRATE
_computing_molecular_graphics XP
_computing_publication_material SHELXL-93
_computing_structure_refinement 'SHELXL-93 (Sheldrick, 1993)'
_computing_structure_solution 'SHELXS-86 (Sheldrick, 1990)'
_diffrn_ambient_temperature 293(2)
_diffrn_measurement_device STOE-IPDS
_diffrn_measurement_method 'LASER SCANNED IMAGING PLATE'
_diffrn_radiation_monochromator graphite
_diffrn_radiation_source 'fine-focus sealed tube'
_diffrn_radiation_type MoK\a
_diffrn_radiation_wavelength 0.71073
_diffrn_reflns_av_R_equivalents 0.0399
_diffrn_reflns_av_sigmaI/netI 0.0641
_diffrn_reflns_limit_h_max 9
_diffrn_reflns_limit_h_min -9
_diffrn_reflns_limit_k_max 31
_diffrn_reflns_limit_k_min 0
_diffrn_reflns_limit_l_max 11
_diffrn_reflns_limit_l_min -11
_diffrn_reflns_number 6266
_diffrn_reflns_theta_max 21.10
_diffrn_reflns_theta_min 1.32
_diffrn_standards_interval_time 360
_diffrn_standards_number 50-200
_exptl_absorpt_coefficient_mu 0.371
_exptl_absorpt_correction_type 'MEAN IMAGING PLATE INTENSITY METHOD'
_exptl_crystal_colour YELLOW
_exptl_crystal_density_diffrn 1.166
_exptl_crystal_description PRISM
_exptl_crystal_F_000 1168
_exptl_crystal_size_max 0.5
_exptl_crystal_size_mid 0.4
_exptl_crystal_size_min 0.3
_refine_diff_density_max 0.217
_refine_diff_density_min -0.308
_refine_diff_density_rms 0.052
_refine_ls_extinction_method none
_refine_ls_goodness_of_fit_all 0.939
_refine_ls_goodness_of_fit_obs 1.055
_refine_ls_matrix_type full
_refine_ls_number_parameters 316
_refine_ls_number_reflns 3340
_refine_ls_number_restraints 0
_refine_ls_restrained_S_all 0.939
_refine_ls_restrained_S_obs 1.055
_refine_ls_R_factor_all 0.0534
_refine_ls_R_factor_obs 0.0367
_refine_ls_shift/esd_max 0.000
_refine_ls_shift/esd_mean 0.000
_refine_ls_structure_factor_coef Fsqd
_refine_ls_weighting_details 'w=1/[\s^2^(Fo^2^)+(0.0453P)^2^+0.0000P] where P=(Fo^2^+2Fc^2^)/3'
_refine_ls_weighting_scheme calc
_refine_ls_wR_factor_all 0.0859
_refine_ls_wR_factor_obs 0.0821
_reflns_number_observed 2499
_reflns_number_total 3340
_reflns_observed_criterion >2sigma(I)
_cod_data_source_file ja994393h_2.cif
_cod_data_source_block 249
_cod_depositor_comments
;
The following automatic conversions were performed:

'_refine_ls_weighting_scheme' value 'calc
w=1/[\s^2^(Fo^2^)+(0.0453P)^2^+0.0000P] where P=(Fo^2^+2Fc^2^)/3' was
changed to 'calc'. New tag '_refine_ls_weighting_details' was
created. The value of the new tag was set to
'w=1/[\s^2^(Fo^2^)+(0.0453P)^2^+0.0000P] where P=(Fo^2^+2Fc^2^)/3'.

Automatic conversion script
Id: cif_fix_values 3143 2015-03-26 13:38:13Z robertas 
;
_cod_original_cell_volume 3120.2(11)
_cod_database_code 4116073

loop_
_symmetry_equiv_pos_as_xyz
'x, y, z'
'-x, y+1/2, -z+1/2'
'-x, -y, -z'
'x, -y-1/2, z-1/2'

loop_
_atom_site_aniso_label
_atom_site_aniso_U_11
_atom_site_aniso_U_22
_atom_site_aniso_U_33
_atom_site_aniso_U_23
_atom_site_aniso_U_13
_atom_site_aniso_U_12
C1 0.056(3) 0.036(3) 0.050(3) -0.002(2) 0.013(3) 0.000(3)
C2 0.045(3) 0.041(3) 0.050(3) 0.001(2) 0.021(3) -0.001(2)
C3 0.035(3) 0.040(3) 0.053(3) -0.005(2) 0.018(2) -0.005(2)
C4 0.042(3) 0.033(3) 0.046(3) 0.000(2) 0.012(2) 0.007(2)
C5 0.041(3) 0.042(3) 0.042(3) -0.004(2) 0.004(2) -0.001(2)
C6 0.042(3) 0.049(3) 0.048(3) -0.004(3) 0.010(2) -0.001(2)
C7 0.050(3) 0.071(4) 0.044(3) -0.012(3) 0.008(2) -0.011(3)
C8 0.052(4) 0.187(7) 0.074(4) -0.029(4) 0.000(3) -0.019(4)
C9 0.061(3) 0.041(3) 0.063(3) 0.007(3) 0.018(3) -0.014(3)
C10 0.064(3) 0.034(3) 0.055(3) 0.001(2) 0.012(3) -0.008(3)
C11 0.058(4) 0.028(2) 0.070(4) 0.009(2) 0.015(3) 0.004(2)
C12 0.065(4) 0.036(3) 0.062(4) 0.007(2) -0.003(3) -0.005(3)
C13 0.087(4) 0.040(3) 0.050(3) 0.012(2) 0.022(3) -0.005(3)
C14 0.151(6) 0.087(4) 0.056(4) 0.019(3) 0.040(4) 0.002(4)
C15 0.029(3) 0.060(3) 0.064(4) -0.011(3) 0.007(3) -0.001(3)
C16 0.040(3) 0.056(3) 0.058(4) 0.000(2) 0.020(3) 0.002(3)
C17 0.038(3) 0.055(3) 0.050(3) -0.007(3) 0.011(2) 0.005(2)
C18 0.036(3) 0.038(3) 0.059(3) -0.003(2) 0.012(2) 0.006(2)
C19 0.042(3) 0.049(3) 0.051(3) 0.001(2) 0.005(3) 0.012(2)
C20 0.095(4) 0.069(4) 0.057(3) 0.012(3) 0.005(3) 0.020(3)
C21 0.086(4) 0.061(4) 0.041(3) -0.015(2) 0.021(3) -0.012(3)
C22 0.143(5) 0.088(4) 0.045(3) -0.004(3) 0.044(3) -0.020(4)
C23 0.090(4) 0.067(4) 0.131(5) -0.010(4) 0.049(4) -0.035(3)
C24 0.109(5) 0.046(3) 0.078(4) -0.020(3) 0.021(3) -0.022(3)
C25 0.070(4) 0.052(3) 0.123(5) 0.002(3) 0.035(4) 0.017(3)
C26 0.050(3) 0.091(4) 0.090(4) -0.013(4) -0.006(3) -0.007(3)
C27 0.060(3) 0.037(3) 0.102(4) 0.004(3) 0.017(3) 0.004(3)
C28 0.063(3) 0.113(5) 0.106(4) -0.008(4) 0.052(3) -0.013(3)
C29 0.078(4) 0.076(4) 0.063(3) -0.024(3) 0.028(3) 0.001(3)
C30 0.088(4) 0.064(4) 0.087(4) 0.024(3) -0.027(3) -0.007(3)
C31 0.111(5) 0.101(5) 0.054(3) -0.020(3) 0.002(3) -0.025(4)
C32 0.151(6) 0.093(5) 0.074(4) -0.030(3) 0.051(4) 0.019(5)
C33 0.102(5) 0.180(7) 0.063(4) -0.018(4) 0.028(4) -0.035(5)
C34 0.149(6) 0.074(4) 0.115(5) -0.045(4) 0.032(5) -0.015(4)
Zr 0.0338(2) 0.0320(2) 0.0361(2) -0.0018(2) 0.0086(2) -0.0036(2)

loop_
_atom_site_label
_atom_site_type_symbol
_atom_site_fract_x
_atom_site_fract_y
_atom_site_fract_z
_atom_site_U_iso_or_equiv
_atom_site_thermal_displace_type
_atom_site_occupancy
_atom_site_calc_flag
_atom_site_refinement_flags
C1 C 0.3228(5) 0.11098(14) 0.5788(4) 0.0476(11) Uani 1 d .
C2 C 0.4318(5) 0.13117(14) 0.6542(4) 0.0435(11) Uani 1 d .
C3 C 0.5030(5) 0.14630(13) 0.7622(4) 0.0414(11) Uani 1 d .
C4 C 0.4973(5) 0.15154(13) 0.8703(4) 0.0405(11) Uani 1 d .
C5 C 0.5837(5) 0.17365(14) 0.9730(4) 0.0431(11) Uani 1 d .
C6 C 0.6478(5) 0.19237(15) 1.0629(4) 0.0468(12) Uani 1 d .
C7 C 0.7281(5) 0.2159(2) 1.1741(4) 0.0561(13) Uani 1 d .
C8 C 0.8981(6) 0.2075(2) 1.2025(5) 0.108(2) Uani 1 d .
H8A H 0.9501(6) 0.2226(2) 1.2747(5) 0.162 Uiso 1 calc R
H8B H 0.9349(6) 0.2178(2) 1.1376(5) 0.162 Uiso 1 calc R
H8C H 0.9173(6) 0.1769(2) 1.2133(5) 0.162 Uiso 1 calc R
C9 C 0.1927(5) 0.03878(14) 0.8365(5) 0.0548(13) Uani 1 d .
C10 C 0.2806(6) 0.03044(13) 0.7565(4) 0.0518(12) Uani 1 d .
C11 C 0.4341(5) 0.04330(14) 0.8117(5) 0.0527(12) Uani 1 d .
C12 C 0.4403(6) 0.05877(14) 0.9261(5) 0.0581(14) Uani 1 d .
C13 C 0.2913(7) 0.05704(14) 0.9413(4) 0.0585(14) Uani 1 d .
C14 C 0.2536(8) 0.0660(2) 1.0583(4) 0.096(2) Uani 1 d .
H14A H 0.3411(8) 0.0786(2) 1.1146(4) 0.144 Uiso 1 calc R
H14B H 0.2270(8) 0.0393(2) 1.0900(4) 0.144 Uiso 1 calc R
H14C H 0.1688(8) 0.0858(2) 1.0441(4) 0.144 Uiso 1 calc R
C15 C 0.0008(5) 0.1407(2) 0.6973(5) 0.0524(13) Uani 1 d .
C16 C 0.0316(5) 0.14171(15) 0.8235(4) 0.0499(12) Uani 1 d .
C17 C 0.1489(5) 0.17262(15) 0.8682(4) 0.0479(12) Uani 1 d .
C18 C 0.1827(5) 0.19285(14) 0.7697(4) 0.0448(11) Uani 1 d .
C19 C 0.0916(5) 0.17310(15) 0.6646(4) 0.0490(12) Uani 1 d .
C20 C 0.0787(6) 0.1894(2) 0.5395(4) 0.077(2) Uani 1 d .
H20A H 0.0103(6) 0.1709(2) 0.4822(4) 0.116 Uiso 1 calc R
H20B H 0.1780(6) 0.1889(2) 0.5256(4) 0.116 Uiso 1 calc R
H20C H 0.0398(6) 0.2186(2) 0.5312(4) 0.116 Uiso 1 calc R
C21 C 0.3029(6) 0.1013(2) 0.4460(4) 0.0619(14) Uani 1 d .
C22 C 0.3310(7) 0.1426(2) 0.3820(4) 0.088(2) Uani 1 d .
H22A H 0.2573(7) 0.1644(2) 0.3871(4) 0.132 Uiso 1 calc R
H22B H 0.3209(7) 0.1362(2) 0.2993(4) 0.132 Uiso 1 calc R
H22C H 0.4324(7) 0.1533(2) 0.4193(4) 0.132 Uiso 1 calc R
C23 C 0.0335(6) 0.0210(2) 0.8203(5) 0.092(2) Uani 1 d .
H23A H -0.0046(6) 0.0307(2) 0.8851(5) 0.139 Uiso 1 calc R
H23B H 0.0367(6) -0.0102(2) 0.8198(5) 0.139 Uiso 1 calc R
H23C H -0.0329(6) 0.0312(2) 0.7457(5) 0.139 Uiso 1 calc R
C24 C 0.2261(7) 0.0042(2) 0.6429(4) 0.079(2) Uani 1 d .
H24A H 0.3056(7) 0.0030(2) 0.6033(4) 0.118 Uiso 1 calc R
H24B H 0.1368(7) 0.0176(2) 0.5909(4) 0.118 Uiso 1 calc R
H24C H 0.2013(7) -0.0248(2) 0.6621(4) 0.118 Uiso 1 calc R
C25 C 0.5703(6) 0.0371(2) 0.7635(5) 0.080(2) Uani 1 d .
H25A H 0.5364(6) 0.0261(2) 0.6831(5) 0.120 Uiso 1 calc R
H25B H 0.6401(6) 0.0168(2) 0.8131(5) 0.120 Uiso 1 calc R
H25C H 0.6210(6) 0.0645(2) 0.7636(5) 0.120 Uiso 1 calc R
C26 C -0.1273(5) 0.1159(2) 0.6111(5) 0.082(2) Uani 1 d .
H26A H -0.1715(5) 0.0957(2) 0.6549(5) 0.123 Uiso 1 calc R
H26B H -0.0872(5) 0.1004(2) 0.5548(5) 0.123 Uiso 1 calc R
H26C H -0.2044(5) 0.1360(2) 0.5687(5) 0.123 Uiso 1 calc R
C27 C 0.2855(5) 0.23146(14) 0.7742(5) 0.0674(14) Uani 1 d .
H27A H 0.3353(5) 0.23865(14) 0.8562(5) 0.101 Uiso 1 calc R
H27B H 0.2255(5) 0.25580(14) 0.7356(5) 0.101 Uiso 1 calc R
H27C H 0.3612(5) 0.22459(14) 0.7337(5) 0.101 Uiso 1 calc R
C28 C -0.0690(6) 0.1225(2) 0.8937(5) 0.088(2) Uani 1 d .
H28A H -0.0234(6) 0.1275(2) 0.9777(5) 0.132 Uiso 1 calc R
H28B H -0.0798(6) 0.0918(2) 0.8787(5) 0.132 Uiso 1 calc R
H28C H -0.1680(6) 0.1361(2) 0.8695(5) 0.132 Uiso 1 calc R
C29 C 0.2063(6) 0.1873(2) 0.9969(4) 0.0708(15) Uani 1 d .
H29A H 0.1673(6) 0.1682(2) 1.0468(4) 0.106 Uiso 1 calc R
H29B H 0.1718(6) 0.2164(2) 1.0040(4) 0.106 Uiso 1 calc R
H29C H 0.3162(6) 0.1865(2) 1.0217(4) 0.106 Uiso 1 calc R
C30 C 0.5847(6) 0.0689(2) 1.0239(5) 0.090(2) Uani 1 d .
H30A H 0.5583(6) 0.0790(2) 1.0937(5) 0.136 Uiso 1 calc R
H30B H 0.6417(6) 0.0910(2) 0.9968(5) 0.136 Uiso 1 calc R
H30C H 0.6460(6) 0.0431(2) 1.0436(5) 0.136 Uiso 1 calc R
C31 C 0.1406(7) 0.0845(2) 0.3831(5) 0.093(2) Uani 1 d .
H31A H 0.0663(7) 0.1058(2) 0.3900(5) 0.140 Uiso 1 calc R
H31B H 0.1227(7) 0.0579(2) 0.4203(5) 0.140 Uiso 1 calc R
H31C H 0.1317(7) 0.0793(2) 0.3000(5) 0.140 Uiso 1 calc R
C32 C 0.4203(8) 0.0677(2) 0.4353(5) 0.102(2) Uani 1 d .
H32A H 0.4048(8) 0.0414(2) 0.4750(5) 0.153 Uiso 1 calc R
H32B H 0.5214(8) 0.0787(2) 0.4719(5) 0.153 Uiso 1 calc R
H32C H 0.4090(8) 0.0617(2) 0.3522(5) 0.153 Uiso 1 calc R
C33 C 0.6669(7) 0.2005(2) 1.2757(5) 0.114(2) Uani 1 d .
H33A H 0.7186(7) 0.2157(2) 1.3479(5) 0.171 Uiso 1 calc R
H33B H 0.6842(7) 0.1698(2) 1.2873(5) 0.171 Uiso 1 calc R
H33C H 0.5590(7) 0.2063(2) 1.2564(5) 0.171 Uiso 1 calc R
C34 C 0.6963(8) 0.2646(2) 1.1532(6) 0.114(2) Uani 1 d .
H34A H 0.7470(8) 0.2804(2) 1.2245(6) 0.171 Uiso 1 calc R
H34B H 0.5880(8) 0.2697(2) 1.1339(6) 0.171 Uiso 1 calc R
H34C H 0.7339(8) 0.2742(2) 1.0882(6) 0.171 Uiso 1 calc R
Zr Zr 0.27619(4) 0.113402(12) 0.77494(3) 0.0342(2) Uani 1 d .

loop_
_atom_type_symbol
_atom_type_description
_atom_type_scat_dispersion_real
_atom_type_scat_dispersion_imag
_atom_type_scat_source
C C 0.0033 0.0016 'International Tables Vol C Tables 4.2.6.8 and 6.1.1.4'
H H 0.0000 0.0000 'International Tables Vol C Tables 4.2.6.8 and 6.1.1.4'
Zr Zr -2.9673 0.5597 'International Tables Vol C Tables 4.2.6.8 and 6.1.1.4'

loop_
_geom_angle_atom_site_label_1
_geom_angle_atom_site_label_2
_geom_angle_atom_site_label_3
_geom_angle
C2 C1 C21 129.2(4)
C2 C1 Zr 69.5(3)
C21 C1 Zr 161.3(3)
C1 C2 C3 153.5(4)
C1 C2 Zr 79.3(3)
C3 C2 Zr 74.3(3)
C4 C3 C2 146.1(4)
C4 C3 Zr 73.4(3)
C2 C3 Zr 72.7(3)
C3 C4 C5 136.6(4)
C3 C4 Zr 74.7(3)
C5 C4 Zr 148.4(3)
C6 C5 C4 175.4(5)
C5 C6 C7 179.6(4)
C6 C7 C33 109.3(4)
C6 C7 C8 109.4(4)
C33 C7 C8 110.7(5)
C6 C7 C34 108.2(4)
C33 C7 C34 109.5(5)
C8 C7 C34 109.7(5)
C10 C9 C13 107.5(4)
C10 C9 C23 123.6(5)
C13 C9 C23 127.4(5)
C10 C9 Zr 73.4(2)
C13 C9 Zr 73.8(2)
C23 C9 Zr 129.4(3)
C9 C10 C11 108.6(4)
C9 C10 C24 124.6(5)
C11 C10 C24 125.8(5)
C9 C10 Zr 74.8(2)
C11 C10 Zr 73.8(2)
C24 C10 Zr 126.6(3)
C12 C11 C10 107.3(4)
C12 C11 C25 125.3(5)
C10 C11 C25 127.1(5)
C12 C11 Zr 75.2(3)
C10 C11 Zr 74.0(2)
C25 C11 Zr 121.7(3)
C11 C12 C13 108.7(4)
C11 C12 C30 125.6(5)
C13 C12 C30 125.1(5)
C11 C12 Zr 73.3(3)
C13 C12 Zr 73.6(3)
C30 C12 Zr 126.5(3)
C9 C13 C12 107.8(4)
C9 C13 C14 126.7(5)
C12 C13 C14 124.7(5)
C9 C13 Zr 74.4(2)
C12 C13 Zr 74.5(3)
C14 C13 Zr 125.0(3)
C19 C15 C16 107.6(4)
C19 C15 C26 125.2(5)
C16 C15 C26 126.2(5)
C19 C15 Zr 74.8(2)
C16 C15 Zr 75.5(2)
C26 C15 Zr 124.5(3)
C15 C16 C17 107.8(4)
C15 C16 C28 125.4(5)
C17 C16 C28 125.0(5)
C15 C16 Zr 72.5(2)
C17 C16 Zr 72.6(2)
C28 C16 Zr 132.4(3)
C18 C17 C16 108.1(4)
C18 C17 C29 125.4(4)
C16 C17 C29 125.5(4)
C18 C17 Zr 75.1(2)
C16 C17 Zr 75.5(2)
C29 C17 Zr 124.1(3)
C19 C18 C17 107.8(4)
C19 C18 C27 125.5(4)
C17 C18 C27 126.5(4)
C19 C18 Zr 73.9(2)
C17 C18 Zr 73.1(2)
C27 C18 Zr 123.3(3)
C18 C19 C15 108.5(4)
C18 C19 C20 124.1(4)
C15 C19 C20 126.8(4)
C18 C19 Zr 74.4(2)
C15 C19 Zr 73.2(2)
C20 C19 Zr 125.4(3)
C32 C21 C22 108.0(4)
C32 C21 C31 109.5(4)
C22 C21 C31 108.4(4)
C32 C21 C1 109.1(4)
C22 C21 C1 110.0(4)
C31 C21 C1 111.8(4)
C2 Zr C4 65.0(2)
C2 Zr C3 33.0(2)
C4 Zr C3 31.92(14)
C2 Zr C1 31.25(15)
C4 Zr C1 96.2(2)
C3 Zr C1 64.3(2)
C2 Zr C15 114.4(2)
C4 Zr C15 129.41(15)
C3 Zr C15 129.1(2)
C1 Zr C15 95.1(2)
C2 Zr C17 120.9(2)
C4 Zr C17 82.66(14)
C3 Zr C17 103.34(15)
C1 Zr C17 129.60(14)
C15 Zr C17 53.17(14)
C2 Zr C11 83.73(15)
C4 Zr C11 88.57(15)
C3 Zr C11 84.92(14)
C1 Zr C11 83.94(15)
C15 Zr C11 141.7(2)
C17 Zr C11 146.0(2)
C2 Zr C10 99.1(2)
C4 Zr C10 120.72(15)
C3 Zr C10 113.0(2)
C1 Zr C10 83.13(14)
C15 Zr C10 109.5(2)
C17 Zr C10 139.9(2)
C11 Zr C10 32.20(14)
C2 Zr C13 134.4(2)
C4 Zr C13 97.1(2)
C3 Zr C13 118.5(2)
C1 Zr C13 134.20(15)
C15 Zr C13 109.2(2)
C17 Zr C13 95.5(2)
C11 Zr C13 52.9(2)
C10 Zr C13 52.62(14)
C2 Zr C19 87.36(15)
C4 Zr C19 103.57(15)
C3 Zr C19 97.11(15)
C1 Zr C19 79.35(14)
C15 Zr C19 31.96(14)
C17 Zr C19 52.70(14)
C11 Zr C19 160.2(2)
C10 Zr C19 133.8(2)
C13 Zr C19 138.2(2)
C2 Zr C9 130.8(2)
C4 Zr C9 126.79(15)
C3 Zr C9 137.33(15)
C1 Zr C9 112.0(2)
C15 Zr C9 93.1(2)
C17 Zr C9 108.2(2)
C11 Zr C9 53.08(15)
C10 Zr C9 31.79(14)
C13 Zr C9 31.82(14)
C19 Zr C9 124.8(2)
C2 Zr C18 90.88(15)
C4 Zr C18 76.65(14)
C3 Zr C18 83.08(14)
C1 Zr C18 98.58(14)
C15 Zr C18 52.93(14)
C17 Zr C18 31.87(13)
C11 Zr C18 165.17(15)
C10 Zr C18 162.41(15)
C13 Zr C18 127.1(2)
C19 Zr C18 31.70(13)
C9 Zr C18 136.7(2)

loop_
_geom_bond_atom_site_label_1
_geom_bond_atom_site_label_2
_geom_bond_distance
C1 C2 1.285(6)
C1 C21 1.532(6)
C1 Zr 2.434(4)
C2 C3 1.325(6)
C2 Zr 2.319(4)
C3 C4 1.282(6)
C3 Zr 2.338(4)
C4 C5 1.408(6)
C4 Zr 2.324(4)
C5 C6 1.192(6)
C6 C7 1.483(7)
C7 C33 1.515(7)
C7 C8 1.510(7)
C7 C34 1.532(7)
C9 C10 1.408(6)
C9 C13 1.412(6)
C9 C23 1.509(6)
C9 Zr 2.580(4)
C10 C11 1.420(6)
C10 C24 1.509(6)
C10 Zr 2.561(4)
C11 C12 1.398(6)
C11 C25 1.508(6)
C11 Zr 2.558(4)
C12 C13 1.416(7)
C12 C30 1.510(7)
C12 Zr 2.583(4)
C13 C14 1.518(6)
C13 Zr 2.572(4)
C15 C19 1.412(6)
C15 C16 1.415(6)
C15 C26 1.513(6)
C15 Zr 2.554(4)
C16 C17 1.414(6)
C16 C28 1.506(6)
C16 Zr 2.593(4)
C17 C18 1.411(6)
C17 C29 1.509(6)
C17 Zr 2.555(4)
C18 C19 1.408(6)
C18 C27 1.502(6)
C18 Zr 2.581(4)
C19 C20 1.511(6)
C19 Zr 2.575(4)
C21 C32 1.516(7)
C21 C22 1.529(6)
C21 C31 1.542(7)
